data_1562720
loop_
_publ_author_name
'Mesbah, Adel'
'Ibers, James A.'

_publ_section_title
;
 Syntheses and crystal structures of three barium uranium sulfides
;
_journal_name_full 'Journal of Solid State Chemistry'
_journal_page_first 253
_journal_page_last 257
_journal_paper_doi 10.1016/j.jssc.2012.12.023
_journal_volume 199
_journal_year 2013
_chemical_formula_sum 'Ba S3 U'
_chemical_formula_weight 471.55
_space_group_IT_number 62
_space_group_name_Hall '-P 2ac 2n'
_space_group_name_H-M_alt 'P n m a'
_symmetry_cell_setting orthorhombic
_symmetry_space_group_name_Hall '-P 2ac 2n'
_symmetry_space_group_name_H-M 'P n m a'
_atom_sites_solution_hydrogens .
_atom_sites_solution_primary direct
_atom_sites_solution_secondary difmap
_cell_angle_alpha 90.00
_cell_angle_beta 90.00
_cell_angle_gamma 90.00
_cell_formula_units_Z 4
_cell_length_a 7.4791(6)
_cell_length_b 10.3260(10)
_cell_length_c 7.1722(6)
_cell_measurement_reflns_used 1703
_cell_measurement_temperature 100(2)
_cell_measurement_theta_max 59.982
_cell_measurement_theta_min 7.873
_cell_volume 553.90(8)
_computing_cell_refinement 'SAINT (Bruker, 2009)'
_computing_data_collection 'APEX2 (Bruker, 2009)'
_computing_data_reduction 'SAINT (Bruker, 2009)'
_computing_structure_refinement 'SHELXL-97 (Sheldrick, 2008)'
_computing_structure_solution 'SHELXS-97 (Sheldrick, 2008)'
_diffrn_ambient_temperature 100(2)
_diffrn_measured_fraction_theta_full 1.000
_diffrn_measured_fraction_theta_max 1.000
_diffrn_radiation_monochromator graphite
_diffrn_radiation_source 'fine-focus sealed tube'
_diffrn_radiation_type MoK\a
_diffrn_radiation_wavelength 0.71073
_diffrn_reflns_av_R_equivalents 0.0535
_diffrn_reflns_av_sigmaI/netI 0.0255
_diffrn_reflns_limit_h_max 10
_diffrn_reflns_limit_h_min -10
_diffrn_reflns_limit_k_max 14
_diffrn_reflns_limit_k_min -14
_diffrn_reflns_limit_l_max 10
_diffrn_reflns_limit_l_min -10
_diffrn_reflns_number 9281
_diffrn_reflns_theta_full 30.52
_diffrn_reflns_theta_max 30.52
_diffrn_reflns_theta_min 3.46
_exptl_absorpt_coefficient_mu 37.224
_exptl_absorpt_correction_T_max 0.3397
_exptl_absorpt_correction_T_min 0.2026
_exptl_absorpt_correction_type numerical
_exptl_absorpt_process_details 'face indexed (SADABS; Sheldrick, 2008'
_exptl_crystal_colour black
_exptl_crystal_density_diffrn 5.655
_exptl_crystal_density_method 'not measured'
_exptl_crystal_description block
_exptl_crystal_F_000 784
_exptl_crystal_size_max 0.06
_exptl_crystal_size_mid 0.04
_exptl_crystal_size_min 0.04
_refine_diff_density_max 2.872
_refine_diff_density_min -1.986
_refine_diff_density_rms 0.353
_refine_ls_extinction_coef 0.00094(11)
_refine_ls_extinction_expression Fc^*^=kFc[1+0.001xFc^2^\l^3^/sin(2\q)]^-1/4^
_refine_ls_extinction_method SHELXL
_refine_ls_goodness_of_fit_ref 1.116
_refine_ls_hydrogen_treatment .
_refine_ls_matrix_type full
_refine_ls_number_parameters 29
_refine_ls_number_reflns 886
_refine_ls_number_restraints 0
_refine_ls_restrained_S_all 1.116
_refine_ls_R_factor_all 0.0333
_refine_ls_R_factor_gt 0.0242
_refine_ls_shift/su_max 0.000
_refine_ls_shift/su_mean 0.000
_refine_ls_structure_factor_coef Fsqd
_refine_ls_weighting_details
; calc 
 [1.00000+0.00000exp(0.00(sin\q/\l)^2^)]/ 
   [\s^2^(Fo^2^)+0.0000+0.0000*P+(0.0254P)^2^+0.0000sin\q/\l] 
 where P = 1.00000Fo^2^ + 0.00000Fc^2^ 
;
_refine_ls_weighting_scheme calc
_refine_ls_wR_factor_gt 0.0533
_refine_ls_wR_factor_ref 0.0565
_reflns_number_gt 734
_reflns_number_total 886
_reflns_threshold_expression >2sigma(I)
_cod_data_source_file JSSC-2013-199-253.cif
_cod_data_source_block BaUS3
_cod_database_code 1562720

loop_
_symmetry_equiv_pos_as_xyz
'x, y, z'
'-x+1/2, -y, z+1/2'
'-x, y+1/2, -z'
'x+1/2, -y+1/2, -z+1/2'
'-x, -y, -z'
'x-1/2, y, -z-1/2'
'x, -y-1/2, z'
'-x-1/2, y-1/2, z-1/2'

loop_
_atom_site_label
_atom_site_type_symbol
_atom_site_fract_x
_atom_site_fract_y
_atom_site_fract_z
_atom_site_U_iso_or_equiv
_atom_site_adp_type
_atom_site_occupancy
_atom_site_symmetry_multiplicity
_atom_site_calc_flag
_atom_site_refinement_flags
_atom_site_disorder_assembly
_atom_site_disorder_group
U1 U 0.0000 0.0000 0.0000 0.00715(10) Uani 1 2 d S . .
Ba1 Ba 0.43615(6) 0.2500 0.01749(6) 0.00988(13) Uani 1 2 d S . .
S1 S 0.20106(17) 0.04723(17) 0.30126(18) 0.0097(3) Uani 1 1 d . . .
S2 S 0.5230(3) 0.2500 0.5910(3) 0.0108(4) Uani 1 2 d S . .

loop_
_atom_site_aniso_label
_atom_site_aniso_U_11
_atom_site_aniso_U_22
_atom_site_aniso_U_33
_atom_site_aniso_U_23
_atom_site_aniso_U_13
_atom_site_aniso_U_12
U1 0.00735(15) 0.00602(16) 0.00807(15) -0.00020(11) 0.00018(9) 0.00010(10)
Ba1 0.0093(2) 0.0084(2) 0.0120(2) 0.000 -0.00053(16) 0.000
S1 0.0095(5) 0.0100(8) 0.0096(6) 0.0003(5) -0.0025(5) 0.0007(6)
S2 0.0140(9) 0.0062(11) 0.0123(10) 0.000 0.0016(6) 0.000

loop_
_atom_type_symbol
_atom_type_description
_atom_type_scat_dispersion_real
_atom_type_scat_dispersion_imag
_atom_type_scat_source
S S 0.1246 0.1234 'International Tables Vol C Tables 4.2.6.8 and 6.1.1.4'
Ba Ba -0.3244 2.2819 'International Tables Vol C Tables 4.2.6.8 and 6.1.1.4'
U U -9.6767 9.6646 'International Tables Vol C Tables 4.2.6.8 and 6.1.1.4'

loop_
_geom_angle_atom_site_label_1
_geom_angle_atom_site_label_2
_geom_angle_atom_site_label_3
_geom_angle
_geom_angle_site_symmetry_1
_geom_angle_site_symmetry_3
S2 U1 S2 180.00(9) 6_556 2_554
S2 U1 S1 89.14(6) 6_556 .
S2 U1 S1 90.86(6) 2_554 .
S2 U1 S1 90.86(6) 6_556 5
S2 U1 S1 89.14(6) 2_554 5
S1 U1 S1 180.0 . 5
S2 U1 S1 90.44(6) 6_556 6_556
S2 U1 S1 89.56(6) 2_554 6_556
S1 U1 S1 90.353(18) . 6_556
S1 U1 S1 89.647(18) 5 6_556
S2 U1 S1 89.56(6) 6_556 2_554
S2 U1 S1 90.44(6) 2_554 2_554
S1 U1 S1 89.647(18) . 2_554
S1 U1 S1 90.353(18) 5 2_554
S1 U1 S1 180.00(3) 6_556 2_554
S2 U1 Ba1 49.96(4) 6_556 .
S2 U1 Ba1 130.04(4) 2_554 .
S1 U1 Ba1 54.72(3) . .
S1 U1 Ba1 125.28(3) 5 .
S1 U1 Ba1 121.46(3) 6_556 .
S1 U1 Ba1 58.54(3) 2_554 .
S2 U1 Ba1 130.04(4) 6_556 5
S2 U1 Ba1 49.96(4) 2_554 5
S1 U1 Ba1 125.28(3) . 5
S1 U1 Ba1 54.72(3) 5 5
S1 U1 Ba1 58.54(3) 6_556 5
S1 U1 Ba1 121.46(3) 2_554 5
Ba1 U1 Ba1 180.0 . 5
S2 U1 Ba1 111.91(4) 6_556 2_554
S2 U1 Ba1 68.09(4) 2_554 2_554
S1 U1 Ba1 133.59(3) . 2_554
S1 U1 Ba1 46.41(3) 5 2_554
S1 U1 Ba1 128.31(3) 6_556 2_554
S1 U1 Ba1 51.69(3) 2_554 2_554
Ba1 U1 Ba1 107.848(8) . 2_554
Ba1 U1 Ba1 72.152(8) 5 2_554
S2 U1 Ba1 68.09(4) 6_556 6_556
S2 U1 Ba1 111.91(4) 2_554 6_556
S1 U1 Ba1 46.41(3) . 6_556
S1 U1 Ba1 133.59(3) 5 6_556
S1 U1 Ba1 51.69(3) 6_556 6_556
S1 U1 Ba1 128.31(3) 2_554 6_556
Ba1 U1 Ba1 72.152(8) . 6_556
Ba1 U1 Ba1 107.848(8) 5 6_556
Ba1 U1 Ba1 180.000(14) 2_554 6_556
S2 Ba1 S1 105.78(4) 1_554 4
S2 Ba1 S1 105.78(4) 1_554 6_656
S1 Ba1 S1 82.93(6) 4 6_656
S2 Ba1 S2 87.86(4) 1_554 6_556
S1 Ba1 S2 135.07(3) 4 6_556
S1 Ba1 S2 135.07(3) 6_656 6_556
S2 Ba1 S1 133.73(3) 1_554 .
S1 Ba1 S1 118.98(3) 4 .
S1 Ba1 S1 70.79(3) 6_656 .
S2 Ba1 S1 69.24(4) 6_556 .
S2 Ba1 S1 133.73(3) 1_554 7_565
S1 Ba1 S1 70.79(3) 4 7_565
S1 Ba1 S1 118.98(3) 6_656 7_565
S2 Ba1 S1 69.24(4) 6_556 7_565
S1 Ba1 S1 75.80(5) . 7_565
S2 Ba1 S1 68.69(3) 1_554 2_554
S1 Ba1 S1 157.39(3) 4 2_554
S1 Ba1 S1 77.91(4) 6_656 2_554
S2 Ba1 S1 67.49(3) 6_556 2_554
S1 Ba1 S1 65.490(15) . 2_554
S1 Ba1 S1 129.49(2) 7_565 2_554
S2 Ba1 S1 68.69(3) 1_554 8_665
S1 Ba1 S1 77.91(4) 4 8_665
S1 Ba1 S1 157.39(3) 6_656 8_665
S2 Ba1 S1 67.49(3) 6_556 8_665
S1 Ba1 S1 129.49(2) . 8_665
S1 Ba1 S1 65.490(15) 7_565 8_665
S1 Ba1 S1 117.57(5) 2_554 8_665
S2 Ba1 U1 97.66(3) 1_554 .
S1 Ba1 U1 156.09(3) 4 .
S1 Ba1 U1 95.32(3) 6_656 .
S2 Ba1 U1 39.875(11) 6_556 .
S1 Ba1 U1 39.88(2) . .
S1 Ba1 U1 89.70(3) 7_565 .
S1 Ba1 U1 39.85(2) 2_554 .
S1 Ba1 U1 107.06(3) 8_665 .
S2 Ba1 U1 97.66(3) 1_554 3
S1 Ba1 U1 95.32(3) 4 3
S1 Ba1 U1 156.09(3) 6_656 3
S2 Ba1 U1 39.875(11) 6_556 3
S1 Ba1 U1 89.70(3) . 3
S1 Ba1 U1 39.88(2) 7_565 3
S1 Ba1 U1 107.06(3) 2_554 3
S1 Ba1 U1 39.85(2) 8_665 3
U1 Ba1 U1 76.673(11) . 3
S2 Ba1 U1 139.156(17) 1_554 4
S1 Ba1 U1 37.82(2) 4 4
S1 Ba1 U1 89.84(3) 6_656 4
S2 Ba1 U1 107.52(3) 6_556 4
S1 Ba1 U1 86.91(3) . 4
S1 Ba1 U1 38.36(2) 7_565 4
S1 Ba1 U1 152.13(2) 2_554 4
S1 Ba1 U1 82.38(2) 8_665 4
U1 Ba1 U1 118.608(11) . 4
U1 Ba1 U1 75.022(6) 3 4
S2 Ba1 U1 139.156(17) 1_554 2
S1 Ba1 U1 89.84(3) 4 2
S1 Ba1 U1 37.82(2) 6_656 2
S2 Ba1 U1 107.52(3) 6_556 2
S1 Ba1 U1 38.36(2) . 2
S1 Ba1 U1 86.91(3) 7_565 2
S1 Ba1 U1 82.38(2) 2_554 2
S1 Ba1 U1 152.13(2) 8_665 2
U1 Ba1 U1 75.022(6) . 2
U1 Ba1 U1 118.608(11) 3 2
U1 Ba1 U1 72.926(10) 4 2
U1 S1 U1 149.27(6) . 2
U1 S1 Ba1 95.77(4) . 6_556
U1 S1 Ba1 114.96(5) 2 6_556
U1 S1 Ba1 85.40(4) . .
U1 S1 Ba1 89.94(4) 2 .
Ba1 S1 Ba1 99.32(5) 6_556 .
U1 S1 Ba1 91.85(4) . 2
U1 S1 Ba1 81.60(4) 2 2
Ba1 S1 Ba1 102.09(4) 6_556 2
Ba1 S1 Ba1 158.58(5) . 2
U1 S2 U1 150.70(9) 2 4
U1 S2 Ba1 103.05(4) 2 1_556
U1 S2 Ba1 103.05(4) 4 1_556
U1 S2 Ba1 90.16(4) 2 6_656
U1 S2 Ba1 90.16(4) 4 6_656
Ba1 S2 Ba1 116.12(6) 1_556 6_656

loop_
_geom_bond_atom_site_label_1
_geom_bond_atom_site_label_2
_geom_bond_distance
_geom_bond_site_symmetry_2
U1 S2 2.6682(6) 6_556
U1 S2 2.6682(6) 2_554
U1 S1 2.6773(13) .
U1 S1 2.6773(13) 5
U1 S1 2.6960(13) 6_556
U1 S1 2.6960(13) 2_554
U1 Ba1 4.1618(5) .
U1 Ba1 4.1618(5) 5
U1 Ba1 4.3437(4) 2_554
U1 Ba1 4.3437(4) 6_556
Ba1 S2 3.127(2) 1_554
Ba1 S1 3.1622(16) 4
Ba1 S1 3.1622(16) 6_656
Ba1 S2 3.186(2) 6_556
Ba1 S1 3.4085(15) .
Ba1 S1 3.4085(15) 7_565
Ba1 S1 3.5886(16) 2_554
Ba1 S1 3.5886(16) 8_665
Ba1 U1 4.1618(5) 3
Ba1 U1 4.3437(4) 4
Ba1 U1 4.3437(4) 2
S1 U1 2.6960(13) 2
S1 Ba1 3.1622(16) 6_556
S1 Ba1 3.5887(16) 2
S2 U1 2.6682(6) 2
S2 U1 2.6682(6) 4
S2 Ba1 3.127(2) 1_556
S2 Ba1 3.187(2) 6_656
